data_7200295
loop_
_publ_author_name
'Karki, Shyam'
'Fri\<s\<ci\'c, Tomislav'
'Jones, William'

_publ_section_title
;
 Control and interconversion of cocrystal stoichiometry in grinding:
 stepwise mechanism for the formation of a hydrogen-bonded cocrystal
;
_journal_issue 3
_journal_name_full CrystEngComm
_journal_page_first 470
_journal_paper_doi 10.1039/b812531g
_journal_volume 11
_journal_year 2009
_chemical_absolute_configuration
;
1133 Friedel pairs were averaged for the refinement.
;
_chemical_formula_moiety 'C6 H6 N2 O, C9 H16 O4'
_chemical_formula_sum 'C15 H22 N2 O5'
_chemical_formula_weight 310.35
_chemical_name_common 'nicotinamide:azelaic acid 2:1'
_chemical_name_systematic
;
nicotinamide:azelaic acid 2:1
;
_space_group_IT_number 33
_symmetry_cell_setting orthorhombic
_symmetry_space_group_name_Hall 'P 2c -2n'
_symmetry_space_group_name_H-M 'P n a 21'
_atom_sites_solution_hydrogens geom
_atom_sites_solution_primary direct
_atom_sites_solution_secondary difmap
_audit_creation_method SHELXL-97
_cell_angle_alpha 90.00
_cell_angle_beta 90.00
_cell_angle_gamma 90.00
_cell_formula_units_Z 4
_cell_length_a 8.64550(10)
_cell_length_b 36.5695(6)
_cell_length_c 5.20210(10)
_cell_measurement_reflns_used 23872
_cell_measurement_temperature 180(2)
_cell_measurement_theta_max 27.48
_cell_measurement_theta_min 1.00
_cell_volume 1644.70(5)
_computing_cell_refinement 'HKL Scalepack (Otwinowski & Minor 1997)'
_computing_data_collection 'Collect (Nonius B.V. 1998)'
_computing_data_reduction
;
HKL Denzo and Scalepack (Otwinowski & Minor 1997)
;
_computing_publication_material 'SHELXL-97 (Sheldrick 1997)'
_computing_structure_refinement 'SHELXL-97 (Sheldrick 1997)'
_computing_structure_solution 'SIR-92 (Altomare et al. 1994)'
_diffrn_ambient_temperature 180(2)
_diffrn_measured_fraction_theta_full 0.993
_diffrn_measured_fraction_theta_max 0.993
_diffrn_measurement_device_type 'Nonius Kappa CCD'
_diffrn_measurement_method 'Thin slice \w and \f scans'
_diffrn_radiation_source 'fine-focus sealed tube'
_diffrn_radiation_type MoK\a
_diffrn_radiation_wavelength 0.71073
_diffrn_reflns_av_R_equivalents 0.0363
_diffrn_reflns_av_sigmaI/netI 0.0335
_diffrn_reflns_limit_h_max 11
_diffrn_reflns_limit_h_min -11
_diffrn_reflns_limit_k_max 41
_diffrn_reflns_limit_k_min -47
_diffrn_reflns_limit_l_max 6
_diffrn_reflns_limit_l_min -6
_diffrn_reflns_number 10952
_diffrn_reflns_theta_full 27.46
_diffrn_reflns_theta_max 27.46
_diffrn_reflns_theta_min 3.65
_exptl_absorpt_coefficient_mu 0.094
_exptl_absorpt_correction_T_max 0.998
_exptl_absorpt_correction_T_min 0.937
_exptl_absorpt_correction_type multi-scan
_exptl_absorpt_process_details
;
multi-scan from symmetry-related measurements
Sortav (Blessing 1995)
;
_exptl_crystal_colour colourless
_exptl_crystal_density_diffrn 1.253
_exptl_crystal_density_method 'not measured'
_exptl_crystal_description block
_exptl_crystal_F_000 664
_exptl_crystal_size_max 0.32
_exptl_crystal_size_mid 0.10
_exptl_crystal_size_min 0.02
_refine_diff_density_max 0.196
_refine_diff_density_min -0.147
_refine_diff_density_rms 0.034
_refine_ls_extinction_method none
_refine_ls_goodness_of_fit_ref 1.060
_refine_ls_hydrogen_treatment mixed
_refine_ls_matrix_type full
_refine_ls_number_parameters 205
_refine_ls_number_reflns 2082
_refine_ls_number_restraints 1
_refine_ls_restrained_S_all 1.060
_refine_ls_R_factor_all 0.0619
_refine_ls_R_factor_gt 0.0408
_refine_ls_shift/su_max 0.001
_refine_ls_shift/su_mean 0.000
_refine_ls_structure_factor_coef Fsqd
_refine_ls_weighting_details 'calc w=1/[\s^2^(Fo^2^)+(0.0489P)^2^+0.3144P] where P=(Fo^2^+2Fc^2^)/3'
_refine_ls_weighting_scheme calc
_refine_ls_wR_factor_gt 0.0961
_refine_ls_wR_factor_ref 0.1065
_reflns_number_gt 1620
_reflns_number_total 2082
_reflns_threshold_expression >2sigma(I)
_cod_data_source_file b812531g.txt
_cod_data_source_block (na).(aze)
_cod_original_sg_symbol_H-M Pna2(1)
_cod_database_code 7200295

loop_
_symmetry_equiv_pos_as_xyz
'x, y, z'
'-x, -y, z+1/2'
'-x+1/2, y+1/2, z+1/2'
'x+1/2, -y+1/2, z'

loop_
_atom_site_label
_atom_site_type_symbol
_atom_site_fract_x
_atom_site_fract_y
_atom_site_fract_z
_atom_site_U_iso_or_equiv
_atom_site_adp_type
_atom_site_occupancy
_atom_site_symmetry_multiplicity
_atom_site_calc_flag
_atom_site_refinement_flags
_atom_site_disorder_assembly
_atom_site_disorder_group
O1 O 0.5529(2) 0.29892(4) 1.7504(4) 0.0482(5) Uani 1 1 d . . .
O2 O 0.8911(2) 0.32755(5) 0.9865(4) 0.0569(5) Uani 1 1 d . . .
O3 O 1.0730(2) 0.36331(5) 0.8246(4) 0.0591(6) Uani 1 1 d . . .
H3A H 1.099(3) 0.3397(8) 0.699(8) 0.071 Uiso 1 1 d . . .
O4 O 0.5358(2) 0.63839(5) 1.4411(4) 0.0567(6) Uani 1 1 d . . .
H4A H 0.501(3) 0.6583(8) 1.365(7) 0.068 Uiso 1 1 d . . .
O5 O 0.4916(3) 0.61078(5) 1.0708(5) 0.0814(8) Uani 1 1 d . . .
N1 N 0.6523(2) 0.19274(5) 1.5445(4) 0.0427(5) Uani 1 1 d . . .
N2 N 0.6582(3) 0.32234(6) 1.3924(5) 0.0508(6) Uani 1 1 d . . .
H2A H 0.6297 0.3446 1.4347 0.061 Uiso 1 1 calc R . .
H2B H 0.7091 0.3185 1.2484 0.061 Uiso 1 1 calc R . .
C1 C 0.6173(3) 0.22752(6) 1.6029(5) 0.0402(6) Uani 1 1 d . . .
H1 H 0.5520 0.2320 1.7463 0.048 Uiso 1 1 calc R . .
C2 C 0.6717(2) 0.25702(6) 1.4645(5) 0.0354(5) Uani 1 1 d . . .
C3 C 0.7644(3) 0.25031(7) 1.2537(6) 0.0427(6) Uani 1 1 d . . .
H3 H 0.8025 0.2700 1.1524 0.051 Uiso 1 1 calc R . .
C4 C 0.8013(3) 0.21440(7) 1.1918(6) 0.0471(7) Uani 1 1 d . . .
H4 H 0.8653 0.2091 1.0482 0.057 Uiso 1 1 calc R . .
C5 C 0.7436(3) 0.18687(7) 1.3421(5) 0.0446(6) Uani 1 1 d . . .
H5 H 0.7699 0.1624 1.3001 0.053 Uiso 1 1 calc R . .
C6 C 0.6248(3) 0.29467(6) 1.5448(5) 0.0397(6) Uani 1 1 d . . .
C7 C 0.9621(3) 0.35611(7) 0.9877(6) 0.0484(7) Uani 1 1 d . . .
C8 C 0.9335(4) 0.38615(7) 1.1786(7) 0.0622(9) Uani 1 1 d . . .
H8A H 1.0316 0.3919 1.2681 0.075 Uiso 1 1 calc R . .
H8B H 0.8588 0.3774 1.3091 0.075 Uiso 1 1 calc R . .
C9 C 0.8717(3) 0.42045(7) 1.0568(7) 0.0595(8) Uani 1 1 d . . .
H9A H 0.7771 0.4145 0.9584 0.071 Uiso 1 1 calc R . .
H9B H 0.9493 0.4301 0.9345 0.071 Uiso 1 1 calc R . .
C10 C 0.8338(3) 0.44995(7) 1.2552(7) 0.0571(8) Uani 1 1 d . . .
H10A H 0.7563 0.4402 1.3773 0.068 Uiso 1 1 calc R . .
H10B H 0.9285 0.4557 1.3540 0.068 Uiso 1 1 calc R . .
C11 C 0.7717(4) 0.48484(7) 1.1384(7) 0.0646(9) Uani 1 1 d . . .
H11A H 0.6792 0.4789 1.0345 0.078 Uiso 1 1 calc R . .
H11B H 0.8507 0.4950 1.0206 0.078 Uiso 1 1 calc R . .
C12 C 0.7284(3) 0.51397(6) 1.3327(7) 0.0528(7) Uani 1 1 d . . .
H12A H 0.6533 0.5035 1.4561 0.063 Uiso 1 1 calc R . .
H12B H 0.8221 0.5210 1.4305 0.063 Uiso 1 1 calc R . .
C13 C 0.6590(4) 0.54794(7) 1.2139(7) 0.0567(8) Uani 1 1 d . . .
H13A H 0.7332 0.5580 1.0871 0.068 Uiso 1 1 calc R . .
H13B H 0.5641 0.5410 1.1196 0.068 Uiso 1 1 calc R . .
C14 C 0.6189(3) 0.57764(6) 1.4039(6) 0.0474(7) Uani 1 1 d . . .
H14A H 0.5490 0.5673 1.5361 0.057 Uiso 1 1 calc R . .
H14B H 0.7147 0.5856 1.4916 0.057 Uiso 1 1 calc R . .
C15 C 0.5428(3) 0.61031(6) 1.2854(6) 0.0449(6) Uani 1 1 d . . .

loop_
_atom_site_aniso_label
_atom_site_aniso_U_11
_atom_site_aniso_U_22
_atom_site_aniso_U_33
_atom_site_aniso_U_23
_atom_site_aniso_U_13
_atom_site_aniso_U_12
O1 0.0627(11) 0.0356(8) 0.0464(11) 0.0022(8) 0.0257(10) 0.0063(8)
O2 0.0687(12) 0.0429(9) 0.0590(13) -0.0057(10) 0.0277(11) -0.0109(8)
O3 0.0735(12) 0.0374(9) 0.0665(14) -0.0075(10) 0.0320(12) -0.0113(9)
O4 0.0858(14) 0.0334(9) 0.0510(12) -0.0070(9) -0.0228(12) 0.0144(9)
O5 0.139(2) 0.0442(11) 0.0609(15) -0.0129(11) -0.0444(17) 0.0257(12)
N1 0.0482(11) 0.0366(10) 0.0432(13) -0.0005(10) 0.0116(12) 0.0023(9)
N2 0.0699(14) 0.0347(10) 0.0479(14) 0.0047(10) 0.0275(13) 0.0087(10)
C1 0.0430(13) 0.0388(12) 0.0388(14) -0.0004(11) 0.0102(12) 0.0057(10)
C2 0.0365(11) 0.0362(11) 0.0335(12) 0.0002(11) 0.0043(12) 0.0029(9)
C3 0.0465(13) 0.0402(12) 0.0415(14) 0.0035(12) 0.0122(13) 0.0015(10)
C4 0.0528(15) 0.0452(13) 0.0434(16) -0.0026(13) 0.0166(14) 0.0072(12)
C5 0.0492(14) 0.0390(12) 0.0455(16) -0.0046(12) 0.0104(14) 0.0034(11)
C6 0.0416(12) 0.0394(12) 0.0383(14) 0.0026(12) 0.0102(12) 0.0037(10)
C7 0.0604(16) 0.0355(12) 0.0493(17) 0.0035(13) 0.0157(15) 0.0026(12)
C8 0.087(2) 0.0388(13) 0.061(2) -0.0037(14) 0.0214(19) 0.0032(13)
C9 0.0656(17) 0.0444(14) 0.069(2) -0.0082(16) 0.0019(18) 0.0088(13)
C10 0.0612(16) 0.0371(13) 0.073(2) -0.0076(15) 0.0060(18) 0.0060(12)
C11 0.078(2) 0.0410(15) 0.075(2) -0.0082(16) -0.0012(19) 0.0125(14)
C12 0.0589(15) 0.0346(13) 0.065(2) -0.0055(14) -0.0039(17) 0.0035(11)
C13 0.0718(18) 0.0390(13) 0.0595(19) -0.0064(14) -0.0062(18) 0.0098(13)
C14 0.0565(15) 0.0317(11) 0.0540(17) -0.0023(12) -0.0124(15) 0.0022(11)
C15 0.0542(14) 0.0341(13) 0.0463(17) -0.0046(13) -0.0110(15) 0.0014(11)

loop_
_atom_type_symbol
_atom_type_description
_atom_type_scat_dispersion_real
_atom_type_scat_dispersion_imag
_atom_type_scat_source
C C 0.0033 0.0016 'International Tables Vol C Tables 4.2.6.8 and 6.1.1.4'
H H 0.0000 0.0000 'International Tables Vol C Tables 4.2.6.8 and 6.1.1.4'
N N 0.0061 0.0033 'International Tables Vol C Tables 4.2.6.8 and 6.1.1.4'
O O 0.0106 0.0060 'International Tables Vol C Tables 4.2.6.8 and 6.1.1.4'

loop_
_geom_angle_atom_site_label_1
_geom_angle_atom_site_label_2
_geom_angle_atom_site_label_3
_geom_angle
_geom_angle_site_symmetry_1
_geom_angle_site_symmetry_3
_geom_angle_publ_flag
C7 O3 H3A 112.0(16) . . ?
C15 O4 H4A 113(2) . . ?
C5 N1 C1 117.7(2) . . ?
C6 N2 H2A 120.0 . . ?
C6 N2 H2B 120.0 . . ?
H2A N2 H2B 120.0 . . ?
N1 C1 C2 123.1(2) . . ?
N1 C1 H1 118.4 . . ?
C2 C1 H1 118.4 . . ?
C1 C2 C3 118.3(2) . . ?
C1 C2 C6 118.8(2) . . ?
C3 C2 C6 122.9(2) . . ?
C2 C3 C4 119.0(2) . . ?
C2 C3 H3 120.5 . . ?
C4 C3 H3 120.5 . . ?
C5 C4 C3 118.6(2) . . ?
C5 C4 H4 120.7 . . ?
C3 C4 H4 120.7 . . ?
N1 C5 C4 123.3(2) . . ?
N1 C5 H5 118.4 . . ?
C4 C5 H5 118.4 . . ?
O1 C6 N2 122.0(2) . . ?
O1 C6 C2 119.3(2) . . ?
N2 C6 C2 118.7(2) . . ?
O2 C7 O3 122.8(3) . . ?
O2 C7 C8 123.4(3) . . ?
O3 C7 C8 113.7(2) . . ?
C7 C8 C9 113.0(3) . . ?
C7 C8 H8A 109.0 . . ?
C9 C8 H8A 109.0 . . ?
C7 C8 H8B 109.0 . . ?
C9 C8 H8B 109.0 . . ?
H8A C8 H8B 107.8 . . ?
C8 C9 C10 112.4(3) . . ?
C8 C9 H9A 109.1 . . ?
C10 C9 H9A 109.1 . . ?
C8 C9 H9B 109.1 . . ?
C10 C9 H9B 109.1 . . ?
H9A C9 H9B 107.9 . . ?
C11 C10 C9 113.6(3) . . ?
C11 C10 H10A 108.8 . . ?
C9 C10 H10A 108.8 . . ?
C11 C10 H10B 108.8 . . ?
C9 C10 H10B 108.8 . . ?
H10A C10 H10B 107.7 . . ?
C10 C11 C12 114.4(3) . . ?
C10 C11 H11A 108.7 . . ?
C12 C11 H11A 108.7 . . ?
C10 C11 H11B 108.7 . . ?
C12 C11 H11B 108.7 . . ?
H11A C11 H11B 107.6 . . ?
C13 C12 C11 113.8(3) . . ?
C13 C12 H12A 108.8 . . ?
C11 C12 H12A 108.8 . . ?
C13 C12 H12B 108.8 . . ?
C11 C12 H12B 108.8 . . ?
H12A C12 H12B 107.7 . . ?
C14 C13 C12 114.5(3) . . ?
C14 C13 H13A 108.6 . . ?
C12 C13 H13A 108.6 . . ?
C14 C13 H13B 108.6 . . ?
C12 C13 H13B 108.6 . . ?
H13A C13 H13B 107.6 . . ?
C15 C14 C13 113.9(3) . . ?
C15 C14 H14A 108.8 . . ?
C13 C14 H14A 108.8 . . ?
C15 C14 H14B 108.8 . . ?
C13 C14 H14B 108.8 . . ?
H14A C14 H14B 107.7 . . ?
O5 C15 O4 123.1(2) . . ?
O5 C15 C14 123.8(2) . . ?
O4 C15 C14 113.1(2) . . ?

loop_
_geom_bond_atom_site_label_1
_geom_bond_atom_site_label_2
_geom_bond_distance
_geom_bond_site_symmetry_2
_geom_bond_publ_flag
O1 C6 1.246(3) . ?
O2 C7 1.211(3) . ?
O3 C7 1.307(3) . ?
O3 H3A 1.11(3) . ?
O4 C15 1.309(3) . ?
O4 H4A 0.88(3) . ?
O5 C15 1.201(4) . ?
N1 C5 1.334(3) . ?
N1 C1 1.342(3) . ?
N2 C6 1.317(3) . ?
N2 H2A 0.8800 . ?
N2 H2B 0.8800 . ?
C1 C2 1.380(3) . ?
C1 H1 0.9500 . ?
C2 C3 1.380(4) . ?
C2 C6 1.495(3) . ?
C3 C4 1.389(3) . ?
C3 H3 0.9500 . ?
C4 C5 1.369(4) . ?
C4 H4 0.9500 . ?
C5 H5 0.9500 . ?
C7 C8 1.501(4) . ?
C8 C9 1.503(4) . ?
C8 H8A 0.9900 . ?
C8 H8B 0.9900 . ?
C9 C10 1.529(4) . ?
C9 H9A 0.9900 . ?
C9 H9B 0.9900 . ?
C10 C11 1.512(4) . ?
C10 H10A 0.9900 . ?
C10 H10B 0.9900 . ?
C11 C12 1.515(4) . ?
C11 H11A 0.9900 . ?
C11 H11B 0.9900 . ?
C12 C13 1.512(4) . ?
C12 H12A 0.9900 . ?
C12 H12B 0.9900 . ?
C13 C14 1.509(4) . ?
C13 H13A 0.9900 . ?
C13 H13B 0.9900 . ?
C14 C15 1.496(3) . ?
C14 H14A 0.9900 . ?
C14 H14B 0.9900 . ?

loop_
_geom_torsion_atom_site_label_1
_geom_torsion_atom_site_label_2
_geom_torsion_atom_site_label_3
_geom_torsion_atom_site_label_4
_geom_torsion
_geom_torsion_site_symmetry_1
_geom_torsion_site_symmetry_2
_geom_torsion_site_symmetry_3
_geom_torsion_site_symmetry_4
_geom_torsion_publ_flag
C5 N1 C1 C2 -0.3(4) . . . . ?
N1 C1 C2 C3 1.1(4) . . . . ?
N1 C1 C2 C6 179.6(2) . . . . ?
C1 C2 C3 C4 -1.0(4) . . . . ?
C6 C2 C3 C4 -179.5(3) . . . . ?
C2 C3 C4 C5 0.3(4) . . . . ?
C1 N1 C5 C4 -0.6(4) . . . . ?
C3 C4 C5 N1 0.6(4) . . . . ?
C1 C2 C6 O1 8.2(4) . . . . ?
C3 C2 C6 O1 -173.4(2) . . . . ?
C1 C2 C6 N2 -170.5(2) . . . . ?
C3 C2 C6 N2 8.0(4) . . . . ?
O2 C7 C8 C9 -114.7(3) . . . . ?
O3 C7 C8 C9 66.3(4) . . . . ?
C7 C8 C9 C10 176.4(2) . . . . ?
C8 C9 C10 C11 179.8(3) . . . . ?
C9 C10 C11 C12 178.1(3) . . . . ?
C10 C11 C12 C13 -177.1(3) . . . . ?
C11 C12 C13 C14 -178.6(3) . . . . ?
C12 C13 C14 C15 -177.0(2) . . . . ?
C13 C14 C15 O5 13.2(4) . . . . ?
C13 C14 C15 O4 -167.6(2) . . . . ?

loop_
_cod_related_entry_id
_cod_related_entry_database
_cod_related_entry_code
1 ChemSpider 30653542
